data_7242163
loop_
_publ_author_name
'Morita, Shunya'
'Yoshimura, Tomoyuki'
'Matsuo, Jun-ichi'

_publ_section_title
;
 Catalytic intermolecular aldol reactions of transient amide enolates in
 domino Michael/aldol reactions of nitroalkanes, acrylamides, and
 aldehydes
;
_journal_issue 3
_journal_name_full 'Green Chemistry'
_journal_page_first 1160
_journal_page_last 1164
_journal_paper_doi 10.1039/D0GC04111D
_journal_volume 23
_journal_year 2021
_chemical_formula_moiety 'C15 H22 N2 O4'
_chemical_formula_sum 'C15 H22 N2 O4'
_chemical_formula_weight 294.35
_space_group_crystal_system orthorhombic
_space_group_IT_number 61
_space_group_name_Hall '-P 2ac 2ab'
_space_group_name_H-M_alt 'P b c a'
_atom_sites_solution_hydrogens geom
_atom_sites_solution_primary direct
_atom_sites_solution_secondary difmap
_audit_update_record
;
2021-01-13 deposited with the CCDC.	2021-01-22 downloaded from the CCDC.
;
_cell_angle_alpha 90.0000
_cell_angle_beta 90.0000
_cell_angle_gamma 90.0000
_cell_formula_units_Z 8
_cell_length_a 9.448(7)
_cell_length_b 11.423(9)
_cell_length_c 30.49(2)
_cell_measurement_reflns_used 4603
_cell_measurement_temperature 296
_cell_measurement_theta_max 25.14
_cell_measurement_theta_min 2.00
_cell_volume 3291(4)
_computing_cell_refinement 'RAPID AUTO'
_computing_data_collection 'RAPID AUTO (Rigaku, ????)'
_computing_data_reduction 'RAPID AUTO'
_computing_molecular_graphics 'CrystalStructure 4.3'
_computing_publication_material 'CrystalStructure 4.3 (Rigaku, 2019)'
_computing_structure_refinement 'SHELXL Version 2018/3 (Sheldrick, 2008)'
_computing_structure_solution 'SIR92 (Altomare, et al., 1994)'
_diffrn_ambient_temperature 296
_diffrn_detector_area_resol_mean 10.000
_diffrn_measured_fraction_theta_full 0.998
_diffrn_measured_fraction_theta_max 0.990
_diffrn_measurement_device_type 'Rigaku R-AXIS RAPID'
_diffrn_measurement_method \w
_diffrn_radiation_type 'Mo K\a'
_diffrn_radiation_wavelength 0.71075
_diffrn_reflns_av_R_equivalents 0.1799
_diffrn_reflns_av_unetI/netI 0.1006
_diffrn_reflns_Laue_measured_fraction_full 0.998
_diffrn_reflns_Laue_measured_fraction_max 0.990
_diffrn_reflns_limit_h_max 12
_diffrn_reflns_limit_h_min -12
_diffrn_reflns_limit_k_max 14
_diffrn_reflns_limit_k_min -14
_diffrn_reflns_limit_l_max 39
_diffrn_reflns_limit_l_min -39
_diffrn_reflns_number 27508
_diffrn_reflns_point_group_measured_fraction_full 0.998
_diffrn_reflns_point_group_measured_fraction_max 0.990
_diffrn_reflns_theta_full 25.242
_diffrn_reflns_theta_max 27.470
_diffrn_reflns_theta_min 2.536
_diffrn_standards_number 0
_exptl_absorpt_coefficient_mu 0.086
_exptl_absorpt_correction_T_max 0.991
_exptl_absorpt_correction_T_min 0.384
_exptl_absorpt_correction_type multi-scan
_exptl_absorpt_process_details 'ABSCOR (Rigaku, 1995)'
_exptl_crystal_colour unknown
_exptl_crystal_density_diffrn 1.188
_exptl_crystal_density_method 'not measured'
_exptl_crystal_description unknown
_exptl_crystal_F_000 1264.00
_exptl_crystal_size_max 0.300
_exptl_crystal_size_mid 0.300
_exptl_crystal_size_min 0.100
_refine_diff_density_max 0.21
_refine_diff_density_min -0.21
_refine_ls_extinction_method none
_refine_ls_goodness_of_fit_ref 1.107
_refine_ls_hydrogen_treatment constr
_refine_ls_number_parameters 190
_refine_ls_number_reflns 3737
_refine_ls_number_restraints 0
_refine_ls_R_factor_all 0.2338
_refine_ls_R_factor_gt 0.1122
_refine_ls_shift/su_max 0.000
_refine_ls_structure_factor_coef Fsqd
_refine_ls_weighting_details 'w = 1/[\s^2^(Fo^2^)+(0.1135P)^2^+1.0897P] where P=(Fo^2^+2Fc^2^)/3'
_refine_ls_weighting_scheme calc
_refine_ls_wR_factor_gt 0.2330
_refine_ls_wR_factor_ref 0.2951
_reflns_Friedel_coverage 0.000
_reflns_number_gt 1703
_reflns_number_total 3737
_reflns_threshold_expression F^2^>2.0\s(F^2^)
_cod_data_source_file d0gc04111d2.cif
_cod_data_source_block amide_H_sita3n2
_cod_depositor_comments 'Adding full bibliography for 7242163.cif.'
_cod_database_code 7242163

loop_
_space_group_symop_id
_space_group_symop_operation_xyz
1 +X,+Y,+Z
2 1/2+X,1/2-Y,-Z
3 -X,1/2+Y,1/2-Z
4 1/2-X,-Y,1/2+Z
5 -X,-Y,-Z
6 -1/2-X,-1/2+Y,+Z
7 +X,-1/2-Y,-1/2+Z
8 -1/2+X,+Y,-1/2-Z

loop_
_atom_site_label
_atom_site_type_symbol
_atom_site_fract_x
_atom_site_fract_y
_atom_site_fract_z
_atom_site_U_iso_or_equiv
_atom_site_adp_type
_atom_site_occupancy
_atom_site_site_symmetry_order
_atom_site_calc_flag
_atom_site_refinement_flags_posn
_atom_site_refinement_flags_adp
_atom_site_refinement_flags_occupancy
_atom_site_disorder_assembly
_atom_site_disorder_group
O1 O 0.8178(3) 0.2538(3) 0.18467(8) 0.0652(10) Uani 1 1 d . . . . .
H1 H 0.765453 0.197210 0.181415 0.078 Uiso 1 1 calc R U . . .
O2 O 0.8433(3) 0.5530(3) 0.19362(10) 0.0696(10) Uani 1 1 d . . . . .
O3 O 1.2165(5) 0.3835(4) 0.07641(15) 0.1164(17) Uani 1 1 d . . . . .
O4 O 1.3103(4) 0.4536(4) 0.13361(17) 0.1188(16) Uani 1 1 d . . . . .
N1 N 1.2221(5) 0.4550(4) 0.10471(16) 0.0702(12) Uani 1 1 d . . . . .
N2 N 1.0087(4) 0.4450(3) 0.22793(11) 0.0574(10) Uani 1 1 d . . . . .
C1 C 0.9299(4) 0.4734(4) 0.19242(13) 0.0455(10) Uani 1 1 d . . . . .
C2 C 0.8306(4) 0.2436(4) 0.10496(13) 0.0458(10) Uani 1 1 d . . . . .
C3 C 0.7493(5) 0.2672(4) 0.06799(14) 0.0643(13) Uani 1 1 d . . . . .
H3 H 0.686800 0.330027 0.068129 0.077 Uiso 1 1 calc R U . . .
C4 C 0.7609(7) 0.1976(6) 0.03094(16) 0.0809(17) Uani 1 1 d . . . . .
H4 H 0.705952 0.214000 0.006385 0.097 Uiso 1 1 calc R U . . .
C5 C 0.8519(6) 0.1056(6) 0.03029(18) 0.0856(18) Uani 1 1 d . . . . .
H5 H 0.859852 0.059504 0.005278 0.103 Uiso 1 1 calc R U . . .
C6 C 0.9324(6) 0.0809(5) 0.06686(18) 0.0783(16) Uani 1 1 d . . . . .
H6 H 0.994433 0.017697 0.066596 0.094 Uiso 1 1 calc R U . . .
C7 C 0.9211(4) 0.1495(4) 0.10363(15) 0.0591(12) Uani 1 1 d . . . . .
H7 H 0.975728 0.131926 0.128131 0.071 Uiso 1 1 calc R U . . .
C8 C 0.8205(4) 0.3210(4) 0.14525(13) 0.0486(11) Uani 1 1 d . . . . .
H8 H 0.734157 0.368264 0.143469 0.058 Uiso 1 1 calc R U . . .
C9 C 0.9494(4) 0.4030(3) 0.15019(12) 0.0428(10) Uani 1 1 d . . . . .
H9 H 1.035467 0.355598 0.152643 0.051 Uiso 1 1 calc R U . . .
C10 C 1.1087(6) 0.3468(5) 0.23090(16) 0.0839(16) Uani 1 1 d . . . . .
H10A H 1.151040 0.345700 0.259527 0.101 Uiso 1 1 calc R U . . .
H10B H 1.059263 0.274534 0.226002 0.101 Uiso 1 1 calc R U . . .
H10C H 1.181271 0.355884 0.209114 0.101 Uiso 1 1 calc R U . . .
C11 C 0.9866(6) 0.5129(5) 0.26814(16) 0.0966(19) Uani 1 1 d . . . . .
H11A H 1.048434 0.484304 0.290716 0.116 Uiso 1 1 calc R U . . .
H11B H 1.006832 0.593851 0.262558 0.116 Uiso 1 1 calc R U . . .
H11C H 0.890052 0.504864 0.277473 0.116 Uiso 1 1 calc R U . . .
C12 C 0.9643(4) 0.4867(4) 0.11086(13) 0.0508(11) Uani 1 1 d . . . . .
H12A H 0.948281 0.442054 0.084269 0.061 Uiso 1 1 calc R U . . .
H12B H 0.889546 0.544714 0.112810 0.061 Uiso 1 1 calc R U . . .
C13 C 1.1061(5) 0.5518(4) 0.10603(14) 0.0543(11) Uani 1 1 d . . . . .
C14 C 1.1417(6) 0.6350(5) 0.14278(19) 0.0895(18) Uani 1 1 d . . . . .
H14A H 1.134469 0.594821 0.170343 0.107 Uiso 1 1 calc R U . . .
H14B H 1.236463 0.663582 0.139022 0.107 Uiso 1 1 calc R U . . .
H14C H 1.076750 0.699657 0.142397 0.107 Uiso 1 1 calc R U . . .
C15 C 1.1162(5) 0.6119(5) 0.06153(17) 0.0805(16) Uani 1 1 d . . . . .
H15A H 1.093032 0.556967 0.038820 0.097 Uiso 1 1 calc R U . . .
H15B H 1.051062 0.676393 0.060556 0.097 Uiso 1 1 calc R U . . .
H15C H 1.210776 0.640318 0.057182 0.097 Uiso 1 1 calc R U . . .

loop_
_atom_site_aniso_label
_atom_site_aniso_U_11
_atom_site_aniso_U_22
_atom_site_aniso_U_33
_atom_site_aniso_U_23
_atom_site_aniso_U_13
_atom_site_aniso_U_12
O1 0.091(2) 0.061(2) 0.0442(17) 0.0018(16) 0.0083(15) -0.0333(18)
O2 0.075(2) 0.056(2) 0.078(2) -0.0025(17) 0.0081(17) 0.0241(17)
O3 0.155(4) 0.100(3) 0.094(3) -0.017(3) 0.030(3) 0.037(3)
O4 0.080(3) 0.133(4) 0.143(4) 0.031(3) -0.021(3) 0.002(3)
N1 0.065(3) 0.074(3) 0.072(3) 0.018(3) 0.014(2) -0.009(2)
N2 0.070(2) 0.050(2) 0.053(2) -0.0077(19) -0.0057(18) -0.002(2)
C1 0.049(2) 0.038(2) 0.049(3) 0.003(2) 0.008(2) -0.005(2)
C2 0.045(2) 0.048(3) 0.045(2) 0.004(2) 0.003(2) -0.013(2)
C3 0.075(3) 0.061(3) 0.057(3) 0.011(3) -0.008(2) -0.010(3)
C4 0.104(4) 0.093(4) 0.046(3) 0.001(3) -0.011(3) -0.022(4)
C5 0.091(4) 0.105(5) 0.061(4) -0.034(3) 0.016(3) -0.020(4)
C6 0.074(3) 0.083(4) 0.078(4) -0.023(3) 0.007(3) -0.003(3)
C7 0.051(3) 0.066(3) 0.060(3) -0.013(3) -0.004(2) -0.005(2)
C8 0.048(2) 0.051(3) 0.046(2) 0.001(2) 0.0058(19) -0.002(2)
C9 0.043(2) 0.040(2) 0.046(2) 0.005(2) -0.0020(17) -0.0001(19)
C10 0.091(4) 0.079(4) 0.082(4) 0.002(3) -0.028(3) 0.021(3)
C11 0.124(5) 0.097(4) 0.069(4) -0.031(3) -0.014(3) -0.008(4)
C12 0.048(2) 0.054(3) 0.050(2) 0.003(2) 0.0012(19) -0.004(2)
C13 0.060(3) 0.045(3) 0.058(3) 0.007(2) 0.005(2) -0.003(2)
C14 0.100(4) 0.072(4) 0.097(4) -0.015(3) 0.020(3) -0.042(3)
C15 0.082(3) 0.076(4) 0.084(4) 0.031(3) 0.013(3) -0.007(3)

loop_
_atom_type_symbol
_atom_type_description
_atom_type_scat_dispersion_real
_atom_type_scat_dispersion_imag
_atom_type_scat_source
C C 0.0033 0.0016
;
International Tables for Crystallography
(Vol. C, Tables 4.2.6.8 and 6.1.1.4)
;
H H 0.0000 0.0000
;
International Tables for Crystallography
(Vol. C, Table 6.1.1.4)
;
O O 0.0106 0.0060
;
International Tables for Crystallography
(Vol. C, Tables 4.2.6.8 and 6.1.1.4)
;
N N 0.0061 0.0033
;
International Tables for Crystallography
(Vol. C, Tables 4.2.6.8 and 6.1.1.4)
;

loop_
_geom_angle_atom_site_label_1
_geom_angle_atom_site_label_2
_geom_angle_atom_site_label_3
_geom_angle
_geom_angle_site_symmetry_1
_geom_angle_site_symmetry_3
_geom_angle_publ_flag
C8 O1 H1 109.5 . . ?
O3 N1 O4 123.3(6) . . ?
O3 N1 C13 118.4(5) . . ?
O4 N1 C13 118.3(5) . . ?
C1 N2 C11 117.6(4) . . ?
C1 N2 C10 125.9(4) . . ?
C11 N2 C10 116.4(4) . . ?
O2 C1 N2 121.5(4) . . ?
O2 C1 C9 119.8(4) . . ?
N2 C1 C9 118.7(4) . . ?
C7 C2 C3 118.1(4) . . ?
C7 C2 C8 121.3(4) . . ?
C3 C2 C8 120.6(4) . . ?
C4 C3 C2 120.5(5) . . ?
C4 C3 H3 119.8 . . ?
C2 C3 H3 119.8 . . ?
C5 C4 C3 120.4(5) . . ?
C5 C4 H4 119.8 . . ?
C3 C4 H4 119.8 . . ?
C4 C5 C6 119.7(5) . . ?
C4 C5 H5 120.1 . . ?
C6 C5 H5 120.1 . . ?
C7 C6 C5 120.0(5) . . ?
C7 C6 H6 120.0 . . ?
C5 C6 H6 120.0 . . ?
C6 C7 C2 121.3(5) . . ?
C6 C7 H7 119.4 . . ?
C2 C7 H7 119.4 . . ?
O1 C8 C2 111.7(3) . . ?
O1 C8 C9 105.0(3) . . ?
C2 C8 C9 112.6(3) . . ?
O1 C8 H8 109.2 . . ?
C2 C8 H8 109.2 . . ?
C9 C8 H8 109.2 . . ?
C1 C9 C12 109.9(3) . . ?
C1 C9 C8 107.8(3) . . ?
C12 C9 C8 111.9(3) . . ?
C1 C9 H9 109.1 . . ?
C12 C9 H9 109.1 . . ?
C8 C9 H9 109.1 . . ?
N2 C10 H10A 109.5 . . ?
N2 C10 H10B 109.5 . . ?
H10A C10 H10B 109.5 . . ?
N2 C10 H10C 109.5 . . ?
H10A C10 H10C 109.5 . . ?
H10B C10 H10C 109.5 . . ?
N2 C11 H11A 109.5 . . ?
N2 C11 H11B 109.5 . . ?
H11A C11 H11B 109.5 . . ?
N2 C11 H11C 109.5 . . ?
H11A C11 H11C 109.5 . . ?
H11B C11 H11C 109.5 . . ?
C13 C12 C9 117.0(3) . . ?
C13 C12 H12A 108.0 . . ?
C9 C12 H12A 108.0 . . ?
C13 C12 H12B 108.0 . . ?
C9 C12 H12B 108.0 . . ?
H12A C12 H12B 107.3 . . ?
C14 C13 C15 111.3(4) . . ?
C14 C13 C12 115.3(4) . . ?
C15 C13 C12 110.9(4) . . ?
C14 C13 N1 108.1(4) . . ?
C15 C13 N1 104.7(4) . . ?
C12 C13 N1 105.8(3) . . ?
C13 C14 H14A 109.5 . . ?
C13 C14 H14B 109.5 . . ?
H14A C14 H14B 109.5 . . ?
C13 C14 H14C 109.5 . . ?
H14A C14 H14C 109.5 . . ?
H14B C14 H14C 109.5 . . ?
C13 C15 H15A 109.5 . . ?
C13 C15 H15B 109.5 . . ?
H15A C15 H15B 109.5 . . ?
C13 C15 H15C 109.5 . . ?
H15A C15 H15C 109.5 . . ?
H15B C15 H15C 109.5 . . ?

loop_
_geom_bond_atom_site_label_1
_geom_bond_atom_site_label_2
_geom_bond_distance
_geom_bond_site_symmetry_2
_geom_bond_publ_flag
O1 C8 1.427(5) . ?
O1 H1 0.8200 . ?
O2 C1 1.224(5) . ?
O3 N1 1.189(5) . ?
O4 N1 1.213(5) . ?
N1 C13 1.557(6) . ?
N2 C1 1.354(5) . ?
N2 C11 1.466(5) . ?
N2 C10 1.470(6) . ?
C1 C9 1.529(5) . ?
C2 C7 1.375(6) . ?
C2 C3 1.390(6) . ?
C2 C8 1.516(6) . ?
C3 C4 1.385(7) . ?
C3 H3 0.9300 . ?
C4 C5 1.358(8) . ?
C4 H4 0.9300 . ?
C5 C6 1.379(7) . ?
C5 H5 0.9300 . ?
C6 C7 1.372(6) . ?
C6 H6 0.9300 . ?
C7 H7 0.9300 . ?
C8 C9 1.543(5) . ?
C8 H8 0.9800 . ?
C9 C12 1.540(5) . ?
C9 H9 0.9800 . ?
C10 H10A 0.9600 . ?
C10 H10B 0.9600 . ?
C10 H10C 0.9600 . ?
C11 H11A 0.9600 . ?
C11 H11B 0.9600 . ?
C11 H11C 0.9600 . ?
C12 C13 1.540(6) . ?
C12 H12A 0.9700 . ?
C12 H12B 0.9700 . ?
C13 C14 1.507(6) . ?
C13 C15 1.523(6) . ?
C14 H14A 0.9600 . ?
C14 H14B 0.9600 . ?
C14 H14C 0.9600 . ?
C15 H15A 0.9600 . ?
C15 H15B 0.9600 . ?
C15 H15C 0.9600 . ?

loop_
_geom_torsion_atom_site_label_1
_geom_torsion_atom_site_label_2
_geom_torsion_atom_site_label_3
_geom_torsion_atom_site_label_4
_geom_torsion
_geom_torsion_site_symmetry_1
_geom_torsion_site_symmetry_2
_geom_torsion_site_symmetry_3
_geom_torsion_site_symmetry_4
_geom_torsion_publ_flag
C11 N2 C1 O2 0.2(6) . . . . ?
C10 N2 C1 O2 175.9(4) . . . . ?
C11 N2 C1 C9 -179.2(4) . . . . ?
C10 N2 C1 C9 -3.5(6) . . . . ?
C7 C2 C3 C4 -0.4(6) . . . . ?
C8 C2 C3 C4 178.7(4) . . . . ?
C2 C3 C4 C5 -0.1(8) . . . . ?
C3 C4 C5 C6 0.5(8) . . . . ?
C4 C5 C6 C7 -0.4(8) . . . . ?
C5 C6 C7 C2 -0.1(7) . . . . ?
C3 C2 C7 C6 0.6(6) . . . . ?
C8 C2 C7 C6 -178.6(4) . . . . ?
C7 C2 C8 O1 -43.4(5) . . . . ?
C3 C2 C8 O1 137.5(4) . . . . ?
C7 C2 C8 C9 74.4(5) . . . . ?
C3 C2 C8 C9 -104.7(4) . . . . ?
O2 C1 C9 C12 48.0(5) . . . . ?
N2 C1 C9 C12 -132.6(4) . . . . ?
O2 C1 C9 C8 -74.2(4) . . . . ?
N2 C1 C9 C8 105.3(4) . . . . ?
O1 C8 C9 C1 -56.5(4) . . . . ?
C2 C8 C9 C1 -178.2(3) . . . . ?
O1 C8 C9 C12 -177.4(3) . . . . ?
C2 C8 C9 C12 60.8(4) . . . . ?
C1 C9 C12 C13 74.6(4) . . . . ?
C8 C9 C12 C13 -165.7(3) . . . . ?
C9 C12 C13 C14 -63.4(5) . . . . ?
C9 C12 C13 C15 168.9(4) . . . . ?
C9 C12 C13 N1 56.0(5) . . . . ?
O3 N1 C13 C14 -176.5(4) . . . . ?
O4 N1 C13 C14 6.4(5) . . . . ?
O3 N1 C13 C15 -57.8(5) . . . . ?
O4 N1 C13 C15 125.1(5) . . . . ?
O3 N1 C13 C12 59.5(5) . . . . ?
O4 N1 C13 C12 -117.6(4) . . . . ?
